data_7233566
loop_
_publ_author_name
'Lin, Rui-Lian'
'Zhou, Jia-Jia'
'Zhou, Fu Hou'
'Sun, Wen-Qi'
'Liu, Jing-Xin'
'Chen, Kai'

_publ_section_title
;
 The lanthanide contraction effect and organic additives impact the
 coordination structures of lanthanide ions with symmetrical
 octamethyl-substituted cucurbit[6]uril ligands
;
_journal_issue 37
_journal_name_full CrystEngComm
_journal_page_first 5641
_journal_paper_doi 10.1039/C9CE00812H
_journal_volume 21
_journal_year 2019
_chemical_formula_sum 'C88 H160 Cd3 Cl12 La2 N48 O52'
_chemical_formula_weight 3763.06
_space_group_IT_number 2
_space_group_name_Hall '-P 1'
_space_group_name_H-M_alt 'P -1'
_symmetry_cell_setting triclinic
_symmetry_space_group_name_Hall '-P 1'
_symmetry_space_group_name_H-M 'P -1'
_atom_sites_solution_hydrogens geom
_atom_sites_solution_primary direct
_atom_sites_solution_secondary difmap
_audit_creation_method SHELXL-97
_audit_update_record
;
2019-05-23 deposited with the CCDC.    2019-08-29 downloaded from the CCDC.
;
_cell_angle_alpha 91.5770(10)
_cell_angle_beta 100.6090(10)
_cell_angle_gamma 110.0480(10)
_cell_formula_units_Z 1
_cell_length_a 10.9409(12)
_cell_length_b 15.4091(17)
_cell_length_c 23.902(3)
_cell_measurement_reflns_used 6547
_cell_measurement_temperature 296(2)
_cell_measurement_theta_max 25.96
_cell_measurement_theta_min 2.35
_cell_volume 3702.8(7)
_computing_cell_refinement 'Bruker SMART'
_computing_data_collection 'Bruker SMART'
_computing_data_reduction 'Bruker SAINT'
_computing_molecular_graphics 'Bruker SHELXTL'
_computing_publication_material 'Bruker SHELXTL'
_computing_structure_refinement 'SHELXL-97 (Sheldrick, 1997)'
_computing_structure_solution 'SHELXS-97 (Sheldrick, 1990)'
_diffrn_ambient_temperature 296(2)
_diffrn_measured_fraction_theta_full 0.979
_diffrn_measured_fraction_theta_max 0.979
_diffrn_measurement_device_type 'Bruker CCD Area Detector'
_diffrn_measurement_method '\f and \w scan'
_diffrn_radiation_monochromator graphite
_diffrn_radiation_source 'fine-focus sealed tube'
_diffrn_radiation_type MoK\a
_diffrn_radiation_wavelength 0.71073
_diffrn_reflns_av_R_equivalents 0.0280
_diffrn_reflns_av_sigmaI/netI 0.0576
_diffrn_reflns_limit_h_max 13
_diffrn_reflns_limit_h_min -13
_diffrn_reflns_limit_k_max 16
_diffrn_reflns_limit_k_min -18
_diffrn_reflns_limit_l_max 23
_diffrn_reflns_limit_l_min -29
_diffrn_reflns_number 21048
_diffrn_reflns_theta_full 26.00
_diffrn_reflns_theta_max 26.00
_diffrn_reflns_theta_min 2.13
_diffrn_standards_decay_% none
_exptl_absorpt_coefficient_mu 1.302
_exptl_absorpt_correction_T_max 0.9583
_exptl_absorpt_correction_T_min 0.7366
_exptl_absorpt_correction_type multi-scan
_exptl_absorpt_process_details 'SADABS (Bruker, 2008)'
_exptl_crystal_colour colorless
_exptl_crystal_density_diffrn 1.688
_exptl_crystal_density_meas ?
_exptl_crystal_density_method 'not measured'
_exptl_crystal_description block
_exptl_crystal_F_000 1902
_exptl_crystal_size_max 0.25
_exptl_crystal_size_mid 0.25
_exptl_crystal_size_min 0.03
_platon_squeeze_details
;
;
_refine_diff_density_max 2.172
_refine_diff_density_min -1.947
_refine_diff_density_rms 0.163
_refine_ls_extinction_method none
_refine_ls_goodness_of_fit_ref 1.007
_refine_ls_hydrogen_treatment constr
_refine_ls_matrix_type full
_refine_ls_number_parameters 892
_refine_ls_number_reflns 14262
_refine_ls_number_restraints 0
_refine_ls_restrained_S_all 1.007
_refine_ls_R_factor_all 0.0730
_refine_ls_R_factor_gt 0.0622
_refine_ls_shift/su_max 0.010
_refine_ls_shift/su_mean 0.000
_refine_ls_structure_factor_coef Fsqd
_refine_ls_weighting_details 'calc w=1/[\s^2^(Fo^2^)+(0.1484P)^2^+0.0000P] where P=(Fo^2^+2Fc^2^)/3'
_refine_ls_weighting_scheme calc
_refine_ls_wR_factor_gt 0.1911
_refine_ls_wR_factor_ref 0.2036
_reflns_number_gt 11441
_reflns_number_total 14262
_reflns_threshold_expression >2sigma(I)
_cod_data_source_file c9ce00812h1.cif
_cod_data_source_block p
_cod_depositor_comments
;
The following automatic conversions were performed:

'_symmetry_cell_setting' value 'Triclinic' changed to 'triclinic'
according to
/home/data/users/saulius/crontab/automatic-downloads/rss-feeds/RSC/lib/dictionaries/cif_core.dic
dictionary named 'cif_core.dic' version 2.4.2 from 2011-04-26.

'_exptl_crystal_density_meas' value 'not measured' was changed to '?'
- the value is perceived as not measured.

Automatic conversion script
Id: cif_fix_values 4973 2017-02-22 13:04:09Z antanas 

 Adding full bibliography for 7233566--7233575.cif.
;
_cod_original_sg_symbol_H-M P-1
_cod_database_code 7233566

loop_
_symmetry_equiv_pos_as_xyz
'x, y, z'
'-x, -y, -z'

loop_
_atom_site_label
_atom_site_type_symbol
_atom_site_fract_x
_atom_site_fract_y
_atom_site_fract_z
_atom_site_U_iso_or_equiv
_atom_site_adp_type
_atom_site_occupancy
_atom_site_symmetry_multiplicity
_atom_site_calc_flag
_atom_site_refinement_flags
_atom_site_disorder_assembly
_atom_site_disorder_group
La1 La 0.90505(2) 0.791997(15) 0.782193(10) 0.02716(6) Uani 1 1 d . . .
Cd1 Cd 1.04355(4) 1.26773(3) 0.650755(19) 0.05665(12) Uani 1 1 d . . .
Cd2 Cd 0.94690(10) 1.55374(6) 1.01341(4) 0.0681(3) Uani 0.50 1 d P . .
Cl5A Cl 1.0494(5) 1.2815(3) 0.75487(15) 0.1170(18) Uani 0.60 1 d P A 1
Cl5B Cl 1.0010(6) 1.3004(4) 0.7416(3) 0.1013(19) Uani 0.40 1 d P A 2
Cl6 Cl 0.9735(3) 0.9515(2) 0.74019(14) 0.1466(11) Uani 1 1 d . . .
Cl4 Cl 0.97967(14) 1.10687(9) 0.61517(6) 0.0566(3) Uani 1 1 d . A .
Cl3 Cl 1.26790(16) 1.36916(12) 0.64383(10) 0.0883(6) Uani 1 1 d . A .
Cl2 Cl 0.89187(16) 1.34082(11) 0.59755(10) 0.0847(6) Uani 1 1 d . A .
Cl1A Cl 0.8444(2) 1.38118(14) 1.00148(8) 0.0610(6) Uani 0.65 1 d P . 1
Cl1B Cl 0.9215(4) 1.4935(3) 0.95637(18) 0.0565(10) Uani 0.35 1 d P . 2
O11 O 0.9910(3) 0.7862(2) 0.69096(12) 0.0358(7) Uani 1 1 d . . .
O10 O 1.2116(3) 1.0390(2) 0.70753(13) 0.0398(8) Uani 1 1 d . . .
O12 O 1.4264(3) 1.1910(2) 0.81691(14) 0.0472(8) Uani 1 1 d . . .
O9 O 1.2523(3) 0.7907(2) 0.90084(15) 0.0396(8) Uani 1 1 d . . .
O8 O 1.7114(3) 0.7251(2) 0.83229(13) 0.0372(7) Uani 1 1 d . . .
O7 O 1.8729(3) 0.9171(2) 0.84354(13) 0.0371(7) Uani 1 1 d . . .
O6 O 1.7654(3) 1.0150(2) 0.71100(14) 0.0411(8) Uani 1 1 d . . .
O5 O 1.0147(3) 0.6700(2) 0.78470(13) 0.0385(7) Uani 1 1 d . . .
O4 O 1.5538(3) 0.9487(2) 0.56446(15) 0.0449(8) Uani 1 1 d . . .
O3 O 1.4487(3) 1.0290(2) 0.90521(14) 0.0436(8) Uani 1 1 d . . .
O2 O 1.4791(3) 0.6367(2) 0.69364(15) 0.0485(9) Uani 1 1 d . . .
O1 O 1.3873(3) 0.7372(2) 0.56134(16) 0.0557(9) Uani 1 1 d . . .
N8 N 1.5287(3) 1.1924(2) 0.74038(16) 0.0339(8) Uani 1 1 d . . .
N24 N 1.1930(4) 0.6629(2) 0.59137(16) 0.0388(9) Uani 1 1 d . . .
N23 N 1.2119(3) 0.7896(2) 0.54545(15) 0.0329(8) Uani 1 1 d . . .
N22 N 1.7984(3) 0.9281(2) 0.92696(14) 0.0282(8) Uani 1 1 d . . .
N21 N 1.3424(3) 0.9552(2) 0.55130(15) 0.0310(8) Uani 1 1 d . . .
N20 N 1.3612(3) 1.1184(2) 0.65479(15) 0.0311(8) Uani 1 1 d . . .
N19 N 1.3562(3) 0.5822(2) 0.76196(15) 0.0305(8) Uani 1 1 d . . .
N18 N 1.0065(3) 0.6734(2) 0.63120(14) 0.0298(8) Uani 1 1 d . . .
N17 N 1.6036(3) 0.9618(2) 0.93984(15) 0.0314(8) Uani 1 1 d . . .
N16 N 1.0764(3) 0.8181(2) 0.60885(14) 0.0293(8) Uani 1 1 d . . .
N15 N 1.7704(3) 1.1146(2) 0.78567(15) 0.0319(8) Uani 1 1 d . . .
N14 N 1.4671(3) 0.7984(2) 0.93536(15) 0.0319(8) Uani 1 1 d . . .
N13 N 1.2484(3) 0.5895(2) 0.67496(15) 0.0327(8) Uani 1 1 d . . .
N12 N 1.0554(3) 0.5896(2) 0.71087(15) 0.0305(8) Uani 1 1 d . . .
N11 N 1.5077(3) 1.0660(2) 0.60857(15) 0.0327(8) Uani 1 1 d . . .
N10 N 1.1702(3) 0.5969(2) 0.79922(14) 0.0293(8) Uani 1 1 d . . .
N9 N 1.8258(3) 1.0432(2) 0.87169(14) 0.0303(8) Uani 1 1 d . . .
N7 N 1.2093(3) 0.9821(2) 0.61665(14) 0.0282(8) Uani 1 1 d . . .
N6 N 1.5069(3) 0.6492(2) 0.85408(15) 0.0305(8) Uani 1 1 d . . .
N5 N 1.6377(4) 1.1858(3) 0.82732(16) 0.0382(9) Uani 1 1 d . . .
N4 N 1.6559(3) 0.7637(2) 0.91520(14) 0.0294(8) Uani 1 1 d . . .
N3 N 1.6682(3) 1.1248(2) 0.69852(15) 0.0319(8) Uani 1 1 d . . .
N2 N 1.3205(3) 0.6678(2) 0.88841(15) 0.0325(8) Uani 1 1 d . . .
N1 N 1.6738(3) 1.1029(2) 0.90993(15) 0.0352(9) Uani 1 1 d . . .
C26 C 1.2793(4) 1.0169(3) 0.57012(17) 0.0279(9) Uani 1 1 d . . .
C23 C 0.9558(4) 0.5991(3) 0.66542(18) 0.0310(10) Uani 1 1 d . . .
H23A H 0.8869 0.6098 0.6819 0.037 Uiso 1 1 calc R . .
H23B H 0.9153 0.5413 0.6408 0.037 Uiso 1 1 calc R . .
C13 C 1.1426(4) 0.5393(3) 0.70353(19) 0.0308(10) Uani 1 1 d . . .
H13A H 1.0932 0.4760 0.6853 0.037 Uiso 1 1 calc R . .
C30 C 1.4246(4) 1.1989(3) 0.69575(19) 0.0344(10) Uani 1 1 d . . .
H30A H 1.3573 1.2098 0.7133 0.041 Uiso 1 1 calc R . .
H30B H 1.4618 1.2523 0.6756 0.041 Uiso 1 1 calc R . .
C34 C 1.5122(4) 0.8901(3) 0.96504(19) 0.0364(10) Uani 1 1 d . . .
H34A H 1.5550 0.8880 1.0041 0.044 Uiso 1 1 calc R . .
H34B H 1.4353 0.9070 0.9666 0.044 Uiso 1 1 calc R . .
C37 C 1.4421(4) 0.6461(3) 0.90242(18) 0.0307(9) Uani 1 1 d . . .
C36 C 1.8753(4) 1.0990(3) 0.82760(19) 0.0340(10) Uani 1 1 d . . .
H36A H 1.9217 1.0687 0.8078 0.041 Uiso 1 1 calc R . .
H36B H 1.9390 1.1586 0.8454 0.041 Uiso 1 1 calc R . .
C35 C 1.3995(4) 1.1028(3) 0.60167(17) 0.0292(9) Uani 1 1 d . . .
C33 C 1.7476(4) 0.9895(3) 0.95541(17) 0.0304(9) Uani 1 1 d . . .
C32 C 1.3380(4) 0.7552(3) 0.90688(17) 0.0270(9) Uani 1 1 d . . .
C31 C 1.6322(4) 0.7150(3) 0.86417(17) 0.0288(9) Uani 1 1 d . . .
C29 C 1.2556(4) 1.0458(3) 0.66437(18) 0.0302(9) Uani 1 1 d . . .
C28 C 1.2743(4) 0.8686(3) 0.51556(17) 0.0336(10) Uani 1 1 d . . .
H28A H 1.3375 0.8544 0.4968 0.040 Uiso 1 1 calc R . .
H28B H 1.2064 0.8767 0.4860 0.040 Uiso 1 1 calc R . .
C27 C 1.0224(4) 0.7612(3) 0.64746(18) 0.0289(9) Uani 1 1 d . . .
C25 C 1.5209(4) 1.1896(3) 0.79643(19) 0.0335(10) Uani 1 1 d . . .
C24 C 1.0750(4) 0.6235(3) 0.76645(18) 0.0287(9) Uani 1 1 d . . .
C22 C 1.7818(4) 0.8339(3) 0.93999(18) 0.0307(9) Uani 1 1 d . . .
H22A H 1.8510 0.8172 0.9274 0.037 Uiso 1 1 calc R . .
H22B H 1.7959 0.8329 0.9812 0.037 Uiso 1 1 calc R . .
C21 C 1.0767(4) 0.9122(3) 0.60815(19) 0.0328(10) Uani 1 1 d . . .
H21A H 1.0334 0.9240 0.6380 0.039 Uiso 1 1 calc R . .
H21B H 1.0252 0.9179 0.5717 0.039 Uiso 1 1 calc R . .
C20 C 1.7914(4) 1.0806(3) 0.92279(18) 0.0314(9) Uani 1 1 d . . .
C19 C 1.5626(4) 1.0307(3) 0.91638(16) 0.0302(9) Uani 1 1 d . . .
C18 C 1.6657(5) 1.1883(3) 0.8890(2) 0.0400(11) Uani 1 1 d . . .
H18A H 1.7492 1.2384 0.9042 0.048 Uiso 1 1 calc R . .
H18B H 1.5966 1.2023 0.9035 0.048 Uiso 1 1 calc R . .
C17 C 1.7387(4) 1.0779(3) 0.72998(19) 0.0299(9) Uani 1 1 d . . .
C16 C 1.8018(5) 1.0046(4) 1.01931(19) 0.0448(12) Uani 1 1 d . . .
H16A H 1.7710 0.9467 1.0356 0.067 Uiso 1 1 calc R . .
H16B H 1.7716 1.0486 1.0362 0.067 Uiso 1 1 calc R . .
H16C H 1.8973 1.0279 1.0266 0.067 Uiso 1 1 calc R . .
C15 C 1.5409(4) 0.7341(3) 0.94281(18) 0.0304(9) Uani 1 1 d . . .
C14 C 1.6616(4) 1.2015(3) 0.73199(18) 0.0307(10) Uani 1 1 d . . .
H14A H 1.7049 1.2608 0.7175 0.037 Uiso 1 1 calc R . .
C4 C 1.8344(4) 0.9588(3) 0.87738(17) 0.0273(9) Uani 1 1 d . . .
C12 C 1.4767(4) 0.9856(3) 0.57417(17) 0.0314(9) Uani 1 1 d . . .
C11 C 1.1926(3) 0.6027(3) 0.86001(18) 0.0299(9) Uani 1 1 d . . .
H11A H 1.1842 0.5417 0.8721 0.036 Uiso 1 1 calc R . .
H11B H 1.1238 0.6202 0.8722 0.036 Uiso 1 1 calc R . .
C10 C 1.3716(4) 0.6062(3) 0.70956(19) 0.0306(9) Uani 1 1 d . . .
C9 C 1.4629(4) 0.5765(3) 0.8070(2) 0.0380(11) Uani 1 1 d . . .
H9A H 1.4325 0.5167 0.8220 0.046 Uiso 1 1 calc R . .
H9B H 1.5384 0.5795 0.7902 0.046 Uiso 1 1 calc R . .
C8 C 1.2173(4) 0.5405(3) 0.76511(18) 0.0285(9) Uani 1 1 d . . .
H8A H 1.1969 0.4776 0.7772 0.034 Uiso 1 1 calc R . .
C7 C 1.6457(4) 1.1169(3) 0.63629(19) 0.0357(10) Uani 1 1 d . . .
H7A H 1.7014 1.0858 0.6242 0.043 Uiso 1 1 calc R . .
H7B H 1.6726 1.1787 0.6237 0.043 Uiso 1 1 calc R . .
C6 C 1.0793(4) 0.7628(3) 0.55782(18) 0.0317(9) Uani 1 1 d . . .
C5 C 1.2774(5) 0.7312(3) 0.56623(19) 0.0410(11) Uani 1 1 d . . .
C3 C 1.7349(4) 1.1961(3) 0.79322(19) 0.0328(10) Uani 1 1 d . . .
H3A H 1.8137 1.2519 0.8066 0.039 Uiso 1 1 calc R . .
C2 C 1.0581(4) 0.6654(3) 0.57970(17) 0.0322(10) Uani 1 1 d . . .
C1 C 1.2288(4) 0.5878(3) 0.61316(19) 0.0389(10) Uani 1 1 d . . .
H1A H 1.3101 0.5897 0.6017 0.047 Uiso 1 1 calc R . .
H1B H 1.1595 0.5298 0.5962 0.047 Uiso 1 1 calc R . .
O1W O 0.7979(3) 1.5972(3) 0.9411(2) 0.0802(14) Uani 1 1 d . . .
O2W O 0.9529(7) 1.6241(3) 1.1071(2) 0.170(3) Uani 1 1 d . . .
O3W O 0.7416(3) 0.6341(3) 0.7310(2) 0.0764(13) Uani 1 1 d . . .
O4W O 0.7066(3) 0.8088(3) 0.71888(19) 0.0696(13) Uani 1 1 d . . .
O5W O 1.1459(3) 0.8897(3) 0.82212(19) 0.0591(11) Uani 1 1 d . . .
O6W O 0.9795(3) 0.7527(2) 0.88573(14) 0.0455(8) Uani 1 1 d . . .
O8W O 1.7173(7) 0.8552(6) 0.6104(3) 0.171(3) Uani 1 1 d . . .
O9W O 0.6867(7) 1.3924(5) 0.6559(4) 0.159(3) Uani 1 1 d . . .
C43 C 1.1890(5) 1.0411(3) 0.52126(19) 0.0420(11) Uani 1 1 d . . .
H43A H 1.1176 0.9856 0.5035 0.063 Uiso 1 1 calc R . .
H43B H 1.2395 1.0694 0.4935 0.063 Uiso 1 1 calc R . .
H43C H 1.1531 1.0836 0.5361 0.063 Uiso 1 1 calc R . .
C42 C 1.4344(5) 1.1902(3) 0.5688(2) 0.0478(13) Uani 1 1 d . . .
H42A H 1.5088 1.2390 0.5917 0.072 Uiso 1 1 calc R . .
H42B H 1.3593 1.2099 0.5608 0.072 Uiso 1 1 calc R . .
H42C H 1.4568 1.1759 0.5336 0.072 Uiso 1 1 calc R . .
C41 C 0.9716(5) 0.7649(4) 0.5083(2) 0.0491(13) Uani 1 1 d . . .
H41A H 0.9923 0.8269 0.4971 0.074 Uiso 1 1 calc R . .
H41B H 0.8875 0.7457 0.5199 0.074 Uiso 1 1 calc R . .
H41C H 0.9667 0.7235 0.4765 0.074 Uiso 1 1 calc R . .
C40 C 1.9167(5) 1.1618(4) 0.9561(2) 0.0532(14) Uani 1 1 d . . .
H40A H 1.9363 1.2135 0.9335 0.080 Uiso 1 1 calc R . .
H40B H 1.9912 1.1413 0.9635 0.080 Uiso 1 1 calc R . .
H40C H 1.8996 1.1803 0.9917 0.080 Uiso 1 1 calc R . .
C39 C 1.5783(5) 0.7204(4) 1.0055(2) 0.0523(13) Uani 1 1 d . . .
H39A H 1.6383 0.7782 1.0261 0.078 Uiso 1 1 calc R . .
H39B H 1.6206 0.6750 1.0090 0.078 Uiso 1 1 calc R . .
H39C H 1.4995 0.6994 1.0212 0.078 Uiso 1 1 calc R . .
C38 C 0.9602(6) 0.5824(4) 0.5383(2) 0.0583(16) Uani 1 1 d . . .
H38A H 0.9532 0.5258 0.5555 0.087 Uiso 1 1 calc R . .
H38B H 0.9918 0.5811 0.5035 0.087 Uiso 1 1 calc R . .
H38C H 0.8743 0.5884 0.5299 0.087 Uiso 1 1 calc R . .
C44 C 1.4255(6) 0.5546(4) 0.9292(3) 0.0568(14) Uani 1 1 d . . .
H44A H 1.3645 0.5038 0.9026 0.085 Uiso 1 1 calc R . .
H44B H 1.3915 0.5557 0.9634 0.085 Uiso 1 1 calc R . .
H44C H 1.5101 0.5469 0.9385 0.085 Uiso 1 1 calc R . .

loop_
_atom_site_aniso_label
_atom_site_aniso_U_11
_atom_site_aniso_U_22
_atom_site_aniso_U_33
_atom_site_aniso_U_23
_atom_site_aniso_U_13
_atom_site_aniso_U_12
La1 0.02178(10) 0.03573(12) 0.02904(12) 0.00153(9) 0.00866(9) 0.01491(9)
Cd1 0.0554(2) 0.0495(2) 0.0621(3) -0.01063(19) 0.01627(19) 0.01406(17)
Cd2 0.0850(6) 0.0540(5) 0.0687(5) 0.0092(4) 0.0336(5) 0.0196(4)
Cl5A 0.142(3) 0.111(3) 0.0521(16) -0.0099(18) 0.0409(19) -0.022(3)
Cl5B 0.094(3) 0.071(3) 0.107(4) -0.030(3) 0.070(3) -0.032(3)
Cl6 0.172(2) 0.143(2) 0.152(2) 0.0325(19) 0.058(2) 0.0760(18)
Cl4 0.0694(7) 0.0512(6) 0.0561(8) -0.0007(6) 0.0094(6) 0.0324(6)
Cl3 0.0652(8) 0.0682(9) 0.1470(16) 0.0366(10) 0.0501(10) 0.0266(7)
Cl2 0.0675(9) 0.0562(8) 0.1282(16) -0.0106(9) 0.0029(10) 0.0294(7)
Cl1A 0.0896(14) 0.0519(11) 0.0347(9) -0.0105(8) 0.0259(9) 0.0107(10)
Cl1B 0.061(2) 0.0548(19) 0.058(2) 0.0099(17) 0.0221(17) 0.0205(16)
O11 0.0430(15) 0.0352(14) 0.0347(15) 0.0006(12) 0.0190(13) 0.0152(12)
O10 0.0373(15) 0.0534(17) 0.0299(15) 0.0012(13) 0.0131(13) 0.0146(13)
O12 0.0427(16) 0.0631(19) 0.0447(19) -0.0007(15) 0.0093(14) 0.0303(14)
O9 0.0254(13) 0.0394(15) 0.056(2) 0.0071(14) 0.0070(13) 0.0152(12)
O8 0.0243(13) 0.0524(17) 0.0348(16) 0.0022(13) 0.0108(12) 0.0113(12)
O7 0.0405(15) 0.0411(15) 0.0368(16) 0.0030(13) 0.0161(13) 0.0192(12)
O6 0.0430(15) 0.0454(16) 0.0430(18) -0.0009(14) 0.0083(14) 0.0267(13)
O5 0.0383(14) 0.0437(15) 0.0427(17) 0.0000(13) 0.0105(13) 0.0253(12)
O4 0.0394(15) 0.0563(17) 0.0496(19) -0.0009(15) 0.0134(14) 0.0285(14)
O3 0.0333(14) 0.0598(18) 0.0418(17) -0.0060(15) 0.0066(13) 0.0230(13)
O2 0.0348(16) 0.061(2) 0.0474(19) 0.0066(16) 0.0191(14) 0.0089(15)
O1 0.0555(17) 0.0630(19) 0.070(2) 0.0206(17) 0.0328(17) 0.0363(15)
N8 0.0294(16) 0.0369(17) 0.038(2) -0.0017(15) 0.0035(15) 0.0168(14)
N24 0.0482(19) 0.0370(18) 0.039(2) 0.0063(15) 0.0149(16) 0.0213(15)
N23 0.0427(17) 0.0358(17) 0.0291(17) 0.0031(14) 0.0154(14) 0.0207(14)
N22 0.0270(15) 0.0365(16) 0.0266(17) 0.0004(13) 0.0060(13) 0.0179(13)
N21 0.0297(15) 0.0397(17) 0.0273(17) 0.0006(14) 0.0029(14) 0.0186(13)
N20 0.0329(16) 0.0308(16) 0.0303(18) 0.0011(14) 0.0068(14) 0.0121(13)
N19 0.0191(14) 0.0369(17) 0.0353(18) -0.0032(15) 0.0075(13) 0.0092(13)
N18 0.0356(17) 0.0269(15) 0.0269(17) 0.0000(13) 0.0060(14) 0.0113(13)
N17 0.0229(15) 0.0425(18) 0.0279(17) -0.0050(14) -0.0003(13) 0.0140(14)
N16 0.0302(16) 0.0327(16) 0.0297(17) 0.0019(14) 0.0091(14) 0.0158(13)
N15 0.0287(16) 0.0321(16) 0.0358(19) 0.0015(14) 0.0022(14) 0.0145(13)
N14 0.0213(14) 0.0392(17) 0.0392(19) -0.0012(15) 0.0051(14) 0.0165(13)
N13 0.0330(16) 0.0368(17) 0.0321(18) 0.0044(14) 0.0137(14) 0.0135(14)
N12 0.0285(15) 0.0339(16) 0.0312(18) -0.0005(14) 0.0030(14) 0.0157(13)
N11 0.0281(16) 0.0363(17) 0.0342(19) 0.0006(15) 0.0077(14) 0.0116(14)
N10 0.0301(15) 0.0369(16) 0.0303(17) 0.0046(14) 0.0114(13) 0.0208(13)
N9 0.0294(15) 0.0372(17) 0.0275(17) -0.0015(14) 0.0070(14) 0.0154(13)
N7 0.0274(15) 0.0338(16) 0.0265(17) 0.0022(13) 0.0063(13) 0.0146(13)
N6 0.0238(15) 0.0401(17) 0.0312(18) 0.0032(14) 0.0089(13) 0.0143(13)
N5 0.0385(18) 0.0455(19) 0.0327(19) -0.0044(16) 0.0026(15) 0.0206(15)
N4 0.0213(14) 0.0444(18) 0.0272(17) 0.0029(14) 0.0058(13) 0.0171(13)
N3 0.0338(16) 0.0361(17) 0.0305(18) 0.0015(14) 0.0047(14) 0.0193(14)
N2 0.0247(15) 0.0402(18) 0.0353(19) 0.0073(15) 0.0091(14) 0.0132(14)
N1 0.0372(17) 0.0396(18) 0.0325(19) -0.0033(15) 0.0023(15) 0.0211(14)
C26 0.0251(17) 0.0346(19) 0.0247(19) -0.0006(16) 0.0024(15) 0.0129(15)
C23 0.0247(18) 0.0306(19) 0.035(2) 0.0019(17) 0.0039(16) 0.0078(15)
C13 0.0257(18) 0.0264(18) 0.040(2) -0.0021(17) 0.0082(17) 0.0080(15)
C30 0.0354(19) 0.0351(19) 0.039(2) -0.0007(17) 0.0043(18) 0.0219(16)
C34 0.034(2) 0.046(2) 0.033(2) -0.0095(18) 0.0116(17) 0.0178(18)
C37 0.0239(17) 0.040(2) 0.035(2) 0.0068(17) 0.0098(16) 0.0175(15)
C36 0.0282(18) 0.043(2) 0.035(2) 0.0043(18) 0.0085(17) 0.0164(16)
C35 0.0318(19) 0.0313(19) 0.026(2) 0.0049(15) 0.0054(16) 0.0137(15)
C33 0.0259(18) 0.041(2) 0.0251(19) -0.0080(16) 0.0035(15) 0.0143(16)
C32 0.0234(17) 0.0387(19) 0.0254(19) 0.0088(15) 0.0094(14) 0.0165(15)
C31 0.0228(16) 0.043(2) 0.028(2) 0.0074(16) 0.0060(15) 0.0200(15)
C29 0.0269(17) 0.0352(19) 0.035(2) 0.0053(16) 0.0048(16) 0.0191(15)
C28 0.044(2) 0.040(2) 0.0237(19) 0.0018(16) 0.0129(17) 0.0211(17)
C27 0.0219(17) 0.0339(19) 0.033(2) 0.0012(16) 0.0020(16) 0.0144(15)
C25 0.0326(19) 0.0292(19) 0.040(2) -0.0046(17) 0.0033(18) 0.0150(16)
C24 0.0264(18) 0.0285(18) 0.033(2) 0.0021(16) 0.0073(16) 0.0109(15)
C22 0.0206(16) 0.045(2) 0.030(2) 0.0036(17) 0.0044(15) 0.0164(15)
C21 0.0315(19) 0.034(2) 0.039(2) 0.0070(17) 0.0143(17) 0.0151(16)
C20 0.0288(18) 0.039(2) 0.026(2) -0.0042(16) -0.0005(16) 0.0148(16)
C19 0.0254(17) 0.052(2) 0.0202(18) -0.0082(16) 0.0008(15) 0.0249(16)
C18 0.046(2) 0.042(2) 0.037(2) -0.0075(19) 0.0003(19) 0.0267(18)
C17 0.0228(17) 0.0315(19) 0.039(2) 0.0005(17) 0.0092(16) 0.0133(15)
C16 0.046(2) 0.057(3) 0.030(2) -0.008(2) -0.004(2) 0.023(2)
C15 0.0204(16) 0.045(2) 0.030(2) 0.0062(17) 0.0091(15) 0.0155(15)
C14 0.0278(19) 0.0254(18) 0.037(2) 0.0017(16) 0.0042(17) 0.0081(15)
C4 0.0197(16) 0.0364(19) 0.028(2) -0.0037(16) 0.0023(15) 0.0146(14)
C12 0.040(2) 0.037(2) 0.0251(19) 0.0099(16) 0.0127(16) 0.0200(17)
C11 0.0154(16) 0.038(2) 0.038(2) 0.0021(17) 0.0100(15) 0.0088(15)
C10 0.0231(17) 0.0255(18) 0.045(2) -0.0040(17) 0.0128(17) 0.0082(14)
C9 0.0298(19) 0.042(2) 0.048(3) -0.0015(19) 0.0088(19) 0.0195(17)
C8 0.0294(18) 0.0214(17) 0.037(2) 0.0047(15) 0.0129(16) 0.0083(14)
C7 0.0242(18) 0.048(2) 0.037(2) 0.0052(19) 0.0099(17) 0.0124(17)
C6 0.037(2) 0.0343(19) 0.027(2) 0.0005(16) 0.0042(17) 0.0179(16)
C5 0.056(2) 0.046(2) 0.033(2) 0.0035(18) 0.0196(19) 0.029(2)
C3 0.0261(18) 0.0298(19) 0.042(2) -0.0014(17) 0.0034(17) 0.0110(15)
C2 0.040(2) 0.034(2) 0.025(2) -0.0035(16) 0.0058(17) 0.0166(17)
C1 0.050(2) 0.047(2) 0.032(2) -0.0004(18) 0.0109(19) 0.0318(19)
O1W 0.0416(17) 0.078(2) 0.146(4) 0.077(2) 0.027(2) 0.0431(15)
O2W 0.295(6) 0.047(2) 0.085(3) -0.045(2) 0.136(3) -0.088(3)
O3W 0.0344(17) 0.084(3) 0.102(3) -0.042(2) 0.0239(19) 0.0095(18)
O4W 0.0346(18) 0.087(3) 0.081(3) 0.034(2) -0.0040(19) 0.0199(18)
O5W 0.0292(16) 0.057(2) 0.086(3) 0.0200(19) -0.0029(17) 0.0156(15)
O6W 0.0390(14) 0.075(2) 0.0364(17) 0.0031(15) 0.0077(13) 0.0384(14)
O8W 0.249(6) 0.284(7) 0.076(4) 0.057(4) 0.036(4) 0.212(5)
O9W 0.118(5) 0.105(5) 0.255(10) 0.036(6) 0.066(6) 0.025(4)
C43 0.048(2) 0.047(2) 0.032(2) 0.0044(19) 0.005(2) 0.019(2)
C42 0.048(3) 0.048(3) 0.044(3) 0.012(2) 0.002(2) 0.017(2)
C41 0.060(3) 0.052(3) 0.034(3) 0.002(2) 0.005(2) 0.022(2)
C40 0.049(3) 0.045(3) 0.051(3) -0.011(2) -0.008(2) 0.010(2)
C39 0.051(3) 0.073(3) 0.041(3) 0.016(2) 0.015(2) 0.029(2)
C38 0.078(4) 0.039(3) 0.051(3) -0.002(2) 0.003(3) 0.018(2)
C44 0.065(3) 0.056(3) 0.060(3) 0.024(2) 0.022(3) 0.028(2)

loop_
_atom_type_symbol
_atom_type_description
_atom_type_scat_dispersion_real
_atom_type_scat_dispersion_imag
_atom_type_scat_source
C C 0.0033 0.0016 'International Tables Vol C Tables 4.2.6.8 and 6.1.1.4'
H H 0.0000 0.0000 'International Tables Vol C Tables 4.2.6.8 and 6.1.1.4'
N N 0.0061 0.0033 'International Tables Vol C Tables 4.2.6.8 and 6.1.1.4'
O O 0.0106 0.0060 'International Tables Vol C Tables 4.2.6.8 and 6.1.1.4'
Cl Cl 0.1484 0.1585 'International Tables Vol C Tables 4.2.6.8 and 6.1.1.4'
La La -0.2871 2.4523 'International Tables Vol C Tables 4.2.6.8 and 6.1.1.4'
Cd Cd -0.8075 1.2024 'International Tables Vol C Tables 4.2.6.8 and 6.1.1.4'

loop_
_geom_angle_atom_site_label_1
_geom_angle_atom_site_label_2
_geom_angle_atom_site_label_3
_geom_angle
_geom_angle_site_symmetry_1
_geom_angle_site_symmetry_3
O4W La1 O5W 138.17(13) . .
O4W La1 O11 85.60(13) . .
O5W La1 O11 82.45(12) . .
O4W La1 O8 73.80(12) . 1_455
O5W La1 O8 130.67(12) . 1_455
O11 La1 O8 145.96(9) . 1_455
O4W La1 O7 80.37(13) . 1_455
O5W La1 O7 80.59(12) . 1_455
O11 La1 O7 135.44(10) . 1_455
O8 La1 O7 68.11(10) 1_455 1_455
O4W La1 O5 133.65(13) . .
O5W La1 O5 78.60(11) . .
O11 La1 O5 70.45(10) . .
O8 La1 O5 104.73(10) 1_455 .
O7 La1 O5 143.54(10) 1_455 .
O4W La1 O3W 68.47(15) . .
O5W La1 O3W 145.80(13) . .
O11 La1 O3W 78.76(12) . .
O8 La1 O3W 68.64(12) 1_455 .
O7 La1 O3W 132.01(11) 1_455 .
O5 La1 O3W 68.28(12) . .
O4W La1 Cl6 70.16(12) . .
O5W La1 Cl6 68.21(11) . .
O11 La1 Cl6 67.54(10) . .
O8 La1 Cl6 126.47(10) 1_455 .
O7 La1 Cl6 67.91(10) 1_455 .
O5 La1 Cl6 128.79(10) . .
O3W La1 Cl6 127.74(14) . .
O4W La1 O6W 140.11(13) . .
O5W La1 O6W 69.70(12) . .
O11 La1 O6W 132.51(10) . .
O8 La1 O6W 67.16(9) 1_455 .
O7 La1 O6W 77.91(10) 1_455 .
O5 La1 O6W 66.92(10) . .
O3W La1 O6W 103.34(14) . .
Cl6 La1 O6W 128.91(11) . .
Cl5B Cd1 Cl4 117.78(15) . .
Cl5B Cd1 Cl3 109.78(14) . .
Cl4 Cd1 Cl3 116.00(6) . .
Cl5B Cd1 Cl5A 16.8(2) . .
Cl4 Cd1 Cl5A 110.32(12) . .
Cl3 Cd1 Cl5A 102.96(12) . .
Cl5B Cd1 Cl2 94.36(19) . .
Cl4 Cd1 Cl2 111.15(5) . .
Cl3 Cd1 Cl2 104.92(7) . .
Cl5A Cd1 Cl2 111.13(15) . .
Cl1B Cd2 Cl1B 88.6(2) . 2_787
Cl1B Cd2 Cl1A 84.68(16) . 2_787
Cl1B Cd2 Cl1A 59.51(14) 2_787 2_787
Cl1B Cd2 O1W 71.2(2) . .
Cl1B Cd2 O1W 157.95(19) 2_787 .
Cl1A Cd2 O1W 108.40(12) 2_787 .
Cl1B Cd2 O2W 169.28(19) . .
Cl1B Cd2 O2W 92.2(2) 2_787 .
Cl1A Cd2 O2W 104.93(16) 2_787 .
O1W Cd2 O2W 109.3(2) . .
Cl1B Cd2 Cd2 49.45(16) . 2_787
Cl1B Cd2 Cd2 39.18(13) 2_787 2_787
Cl1A Cd2 Cd2 63.62(7) 2_787 2_787
O1W Cd2 Cd2 120.03(14) . 2_787
O2W Cd2 Cd2 130.5(2) . 2_787
Cl1B Cd2 Cl1A 56.13(16) . .
Cl1B Cd2 Cl1A 72.24(14) 2_787 .
Cl1A Cd2 Cl1A 117.89(7) 2_787 .
O1W Cd2 Cl1A 101.99(11) . .
O2W Cd2 Cl1A 114.06(12) . .
Cd2 Cd2 Cl1A 54.27(7) 2_787 .
Cd2 Cl1A Cd2 62.11(7) 2_787 .
Cd2 Cl1B Cd2 91.4(2) . 2_787
Cd2 Cl1B Cl1B 51.07(16) . 2_787
Cd2 Cl1B Cl1B 40.30(14) 2_787 2_787
C27 O11 La1 165.0(3) . .
C31 O8 La1 163.6(3) . 1_655
C4 O7 La1 164.0(3) . 1_655
C24 O5 La1 155.9(3) . .
C25 N8 C30 123.8(4) . .
C25 N8 C14 111.9(3) . .
C30 N8 C14 123.8(4) . .
C5 N24 C1 121.5(4) . .
C5 N24 C2 111.6(4) . .
C1 N24 C2 125.3(4) . .
C5 N23 C28 121.6(4) . .
C5 N23 C6 112.2(4) . .
C28 N23 C6 126.2(4) . .
C4 N22 C22 120.9(3) . .
C4 N22 C33 112.6(3) . .
C22 N22 C33 124.7(3) . .
C12 N21 C28 122.2(4) . .
C12 N21 C26 112.3(3) . .
C28 N21 C26 125.4(3) . .
C29 N20 C30 120.8(4) . .
C29 N20 C35 112.8(3) . .
C30 N20 C35 126.4(3) . .
C10 N19 C8 112.2(3) . .
C10 N19 C9 124.3(3) . .
C8 N19 C9 121.9(4) . .
C27 N18 C23 121.5(4) . .
C27 N18 C2 112.7(3) . .
C23 N18 C2 125.6(3) . .
C19 N17 C34 118.7(3) . .
C19 N17 C33 112.9(3) . .
C34 N17 C33 124.2(4) . .
C27 N16 C21 121.5(3) . .
C27 N16 C6 110.5(3) . .
C21 N16 C6 123.4(3) . .
C17 N15 C3 113.0(3) . .
C17 N15 C36 121.6(4) . .
C3 N15 C36 120.8(3) . .
C32 N14 C34 121.7(3) . .
C32 N14 C15 112.3(3) . .
C34 N14 C15 124.6(3) . .
C10 N13 C1 122.5(4) . .
C10 N13 C13 110.9(3) . .
C1 N13 C13 122.3(3) . .
C24 N12 C23 123.9(4) . .
C24 N12 C13 112.0(3) . .
C23 N12 C13 124.0(3) . .
C12 N11 C7 119.6(4) . .
C12 N11 C35 113.0(3) . .
C7 N11 C35 125.6(3) . .
C24 N10 C11 122.9(3) . .
C24 N10 C8 111.5(3) . .
C11 N10 C8 123.6(3) . .
C4 N9 C36 122.1(4) . .
C4 N9 C20 112.6(3) . .
C36 N9 C20 123.7(3) . .
C29 N7 C21 119.4(3) . .
C29 N7 C26 111.6(3) . .
C21 N7 C26 124.4(3) . .
C31 N6 C9 121.1(3) . .
C31 N6 C37 112.5(3) . .
C9 N6 C37 124.4(3) . .
C25 N5 C3 112.3(4) . .
C25 N5 C18 122.9(4) . .
C3 N5 C18 123.9(4) . .
C31 N4 C22 123.0(3) . .
C31 N4 C15 112.4(3) . .
C22 N4 C15 124.6(3) . .
C17 N3 C14 112.4(3) . .
C17 N3 C7 121.1(4) . .
C14 N3 C7 123.3(4) . .
C32 N2 C11 122.3(3) . .
C32 N2 C37 113.0(3) . .
C11 N2 C37 124.7(3) . .
C19 N1 C20 112.4(3) . .
C19 N1 C18 121.8(4) . .
C20 N1 C18 125.7(4) . .
N21 C26 N7 112.6(3) . .
N21 C26 C43 113.3(3) . .
N7 C26 C43 111.3(3) . .
N21 C26 C35 103.4(3) . .
N7 C26 C35 102.1(3) . .
C43 C26 C35 113.5(3) . .
N12 C23 N18 113.8(3) . .
N12 C13 N13 113.1(3) . .
N12 C13 C8 103.4(3) . .
N13 C13 C8 103.2(3) . .
N20 C30 N8 114.9(3) . .
N14 C34 N17 115.1(4) . .
N6 C37 N2 112.9(3) . .
N6 C37 C44 109.8(4) . .
N2 C37 C44 114.8(4) . .
N6 C37 C15 102.3(3) . .
N2 C37 C15 102.7(3) . .
C44 C37 C15 113.6(4) . .
N9 C36 N15 113.4(3) . .
N20 C35 N11 113.5(3) . .
N20 C35 C42 112.7(4) . .
N11 C35 C42 110.0(4) . .
N20 C35 C26 102.9(3) . .
N11 C35 C26 101.3(3) . .
C42 C35 C26 115.8(3) . .
N17 C33 N22 112.9(3) . .
N17 C33 C16 113.7(4) . .
N22 C33 C16 111.8(4) . .
N17 C33 C20 100.5(3) . .
N22 C33 C20 102.4(3) . .
C16 C33 C20 114.6(3) . .
O9 C32 N2 126.1(3) . .
O9 C32 N14 124.9(4) . .
N2 C32 N14 109.0(3) . .
O8 C31 N4 125.9(3) . .
O8 C31 N6 124.8(4) . .
N4 C31 N6 109.3(3) . .
O10 C29 N20 125.4(4) . .
O10 C29 N7 126.4(4) . .
N20 C29 N7 108.2(4) . .
N21 C28 N23 115.0(3) . .
O11 C27 N18 124.7(4) . .
O11 C27 N16 125.6(4) . .
N18 C27 N16 109.7(4) . .
O12 C25 N8 126.4(4) . .
O12 C25 N5 124.9(4) . .
N8 C25 N5 108.7(4) . .
O5 C24 N12 125.5(4) . .
O5 C24 N10 125.4(4) . .
N12 C24 N10 109.1(4) . .
N4 C22 N22 116.4(3) . .
N16 C21 N7 113.5(3) . .
N1 C20 N9 113.9(3) . .
N1 C20 C40 114.4(4) . .
N9 C20 C40 108.9(4) . .
N1 C20 C33 103.5(3) . .
N9 C20 C33 100.5(3) . .
C40 C20 C33 114.9(4) . .
O3 C19 N1 126.1(4) . .
O3 C19 N17 126.0(4) . .
N1 C19 N17 107.9(3) . .
N1 C18 N5 114.0(4) . .
O6 C17 N15 127.1(4) . .
O6 C17 N3 125.0(4) . .
N15 C17 N3 107.9(3) . .
N4 C15 N14 111.3(3) . .
N4 C15 C39 112.8(3) . .
N14 C15 C39 111.2(4) . .
N4 C15 C37 102.7(3) . .
N14 C15 C37 101.6(3) . .
C39 C15 C37 116.6(4) . .
N3 C14 N8 115.2(3) . .
N3 C14 C3 104.0(3) . .
N8 C14 C3 102.6(3) . .
O7 C4 N9 124.9(4) . .
O7 C4 N22 125.5(4) . .
N9 C4 N22 109.5(3) . .
O4 C12 N11 126.5(4) . .
O4 C12 N21 126.0(4) . .
N11 C12 N21 107.4(4) . .
N10 C11 N2 114.3(3) . .
O2 C10 N19 125.8(4) . .
O2 C10 N13 124.7(4) . .
N19 C10 N13 109.4(3) . .
N6 C9 N19 114.2(3) . .
N19 C8 N10 114.5(3) . .
N19 C8 C13 103.6(3) . .
N10 C8 C13 103.8(3) . .
N3 C7 N11 113.5(3) . .
N23 C6 N16 112.0(3) . .
N23 C6 C41 114.9(4) . .
N16 C6 C41 109.5(4) . .
N23 C6 C2 102.8(3) . .
N16 C6 C2 102.2(3) . .
C41 C6 C2 114.6(3) . .
O1 C5 N24 126.0(5) . .
O1 C5 N23 125.8(4) . .
N24 C5 N23 108.2(4) . .
N5 C3 N15 114.7(4) . .
N5 C3 C14 104.1(3) . .
N15 C3 C14 102.3(3) . .
N18 C2 N24 113.9(3) . .
N18 C2 C38 110.5(4) . .
N24 C2 C38 112.0(4) . .
N18 C2 C6 101.8(3) . .
N24 C2 C6 102.6(3) . .
C38 C2 C6 115.6(4) . .
N24 C1 N13 113.5(4) . .

loop_
_geom_bond_atom_site_label_1
_geom_bond_atom_site_label_2
_geom_bond_distance
_geom_bond_site_symmetry_2
La1 O4W 2.503(4) .
La1 O5W 2.529(3) .
La1 O11 2.540(3) .
La1 O8 2.547(3) 1_455
La1 O7 2.547(3) 1_455
La1 O5 2.549(3) .
La1 O3W 2.581(4) .
La1 Cl6 2.600(3) .
La1 O6W 2.614(3) .
Cd1 Cl5B 2.377(6) .
Cd1 Cl4 2.4151(14) .
Cd1 Cl3 2.4554(17) .
Cd1 Cl5A 2.479(4) .
Cd1 Cl2 2.4946(19) .
Cd2 Cl1B 1.553(4) .
Cd2 Cl1B 1.868(4) 2_787
Cd2 Cl1A 2.257(3) 2_787
Cd2 O1W 2.422(4) .
Cd2 O2W 2.441(4) .
Cd2 Cd2 2.458(2) 2_787
Cd2 Cl1A 2.491(2) .
Cl1A Cd2 2.257(3) 2_787
Cl1B Cd2 1.868(4) 2_787
Cl1B Cl1B 2.401(8) 2_787
O11 C27 1.244(5) .
O10 C29 1.209(5) .
O12 C25 1.229(5) .
O9 C32 1.228(5) .
O8 C31 1.230(5) .
O8 La1 2.547(3) 1_655
O7 C4 1.236(5) .
O7 La1 2.547(3) 1_655
O6 C17 1.204(5) .
O5 C24 1.247(5) .
O4 C12 1.218(5) .
O3 C19 1.216(5) .
O2 C10 1.243(5) .
O1 C5 1.202(6) .
N8 C25 1.359(6) .
N8 C30 1.443(5) .
N8 C14 1.464(5) .
N24 C5 1.376(6) .
N24 C1 1.426(6) .
N24 C2 1.465(6) .
N23 C5 1.380(6) .
N23 C28 1.454(6) .
N23 C6 1.455(5) .
N22 C4 1.363(5) .
N22 C22 1.451(5) .
N22 C33 1.458(5) .
N21 C12 1.377(5) .
N21 C28 1.445(5) .
N21 C26 1.457(5) .
N20 C29 1.365(5) .
N20 C30 1.439(5) .
N20 C35 1.447(5) .
N19 C10 1.339(6) .
N19 C8 1.451(5) .
N19 C9 1.463(5) .
N18 C27 1.340(5) .
N18 C23 1.439(5) .
N18 C2 1.464(5) .
N17 C19 1.382(6) .
N17 C34 1.444(6) .
N17 C33 1.455(5) .
N16 C27 1.363(5) .
N16 C21 1.449(5) .
N16 C6 1.480(5) .
N15 C17 1.366(5) .
N15 C3 1.451(5) .
N15 C36 1.468(5) .
N14 C32 1.370(5) .
N14 C34 1.443(5) .
N14 C15 1.472(5) .
N13 C10 1.380(5) .
N13 C1 1.451(6) .
N13 C13 1.453(5) .
N12 C24 1.365(5) .
N12 C23 1.439(5) .
N12 C13 1.451(5) .
N11 C12 1.370(5) .
N11 C7 1.458(5) .
N11 C35 1.465(5) .
N10 C24 1.370(5) .
N10 C11 1.424(5) .
N10 C8 1.452(5) .
N9 C4 1.345(5) .
N9 C36 1.444(6) .
N9 C20 1.498(5) .
N7 C29 1.381(5) .
N7 C21 1.454(5) .
N7 C26 1.475(5) .
N6 C31 1.371(5) .
N6 C9 1.454(5) .
N6 C37 1.456(5) .
N5 C25 1.375(5) .
N5 C3 1.425(6) .
N5 C18 1.446(6) .
N4 C31 1.349(5) .
N4 C22 1.435(5) .
N4 C15 1.469(5) .
N3 C17 1.371(5) .
N3 C14 1.439(5) .
N3 C7 1.457(6) .
N2 C32 1.342(5) .
N2 C11 1.441(5) .
N2 C37 1.464(5) .
N1 C19 1.375(5) .
N1 C20 1.425(5) .
N1 C18 1.446(6) .
C26 C43 1.527(6) .
C26 C35 1.562(5) .
C13 C8 1.543(6) .
C37 C44 1.533(7) .
C37 C15 1.574(5) .
C35 C42 1.546(6) .
C33 C16 1.514(6) .
C33 C20 1.596(6) .
C20 C40 1.564(6) .
C15 C39 1.520(6) .
C14 C3 1.554(6) .
C6 C41 1.519(6) .
C6 C2 1.558(6) .
C2 C38 1.538(6) .

loop_
_platon_squeeze_void_nr
_platon_squeeze_void_average_x
_platon_squeeze_void_average_y
_platon_squeeze_void_average_z
_platon_squeeze_void_volume
_platon_squeeze_void_count_electrons
_platon_squeeze_void_content
1 0.501 0.650 0.167 156 42 ' '
2 0.499 0.350 0.833 156 43 ' '
3 0.424 0.873 0.748 95 18 ' '
4 0.500 0.500 0.500 198 40 ' '
5 0.576 0.127 0.252 95 18 ' '
